data_2201448
loop_
_publ_author_name
'Jones, Peter G.'
'Heuer, Lutz'
'Schmutzler, Reinhard'

_publ_section_title
;
 Difluoro(mesityl)phosphine
;
_journal_issue 9
_journal_name_full 'Acta Crystallographica Section E'
_journal_page_first o999
_journal_page_last o1000
_journal_paper_doi 10.1107/S160053680201423X
_journal_volume 58
_journal_year 2002
_chemical_formula_iupac 'C9 H11 F2 P'
_chemical_formula_moiety 'C9 H11 F2 P'
_chemical_formula_sum 'C9 H11 F2 P'
_chemical_formula_weight 188.15
_chemical_name_systematic
;
Mesityldifluorophosphine
;
_space_group_IT_number 62
_symmetry_cell_setting orthorhombic
_symmetry_space_group_name_Hall '-P 2ac 2n'
_symmetry_space_group_name_H-M 'P n m a'
_atom_sites_solution_hydrogens geom
_atom_sites_solution_primary direct
_atom_sites_solution_secondary difmap
_audit_creation_method SHELXL-97
_cell_angle_alpha 90.00
_cell_angle_beta 90.00
_cell_angle_gamma 90.00
_cell_formula_units_Z 4
_cell_length_a 13.261(5)
_cell_length_b 7.185(2)
_cell_length_c 9.735(3)
_cell_measurement_reflns_used 50
_cell_measurement_temperature 178(2)
_cell_measurement_theta_max 11.5
_cell_measurement_theta_min 8
_cell_volume 927.6(5)
_computing_cell_refinement P3
_computing_data_collection 'P3 (Nicolet, 1987)'
_computing_data_reduction 'XDISK (Nicolet, 1987)'
_computing_molecular_graphics 'XP (Siemens, 1994)'
_computing_publication_material SHELXL97
_computing_structure_refinement 'SHELXL97 (Sheldrick, 1997)'
_computing_structure_solution 'SHELXS97 (Sheldrick, 1990)'
_diffrn_ambient_temperature 178(2)
_diffrn_measured_fraction_theta_full 0.997
_diffrn_measured_fraction_theta_max 0.997
_diffrn_measurement_device_type 'Nicolet R3'
_diffrn_measurement_method \w
_diffrn_radiation_monochromator graphite
_diffrn_radiation_source 'fine-focus sealed tube'
_diffrn_radiation_type MoK\a
_diffrn_radiation_wavelength 0.71073
_diffrn_reflns_av_R_equivalents 0.0149
_diffrn_reflns_av_sigmaI/netI 0.0149
_diffrn_reflns_limit_h_max 17
_diffrn_reflns_limit_h_min 0
_diffrn_reflns_limit_k_max 9
_diffrn_reflns_limit_k_min 0
_diffrn_reflns_limit_l_max 12
_diffrn_reflns_limit_l_min -12
_diffrn_reflns_number 2236
_diffrn_reflns_theta_full 27.50
_diffrn_reflns_theta_max 27.50
_diffrn_reflns_theta_min 3.07
_diffrn_standards_decay_% 1.5
_diffrn_standards_interval_count 147
_diffrn_standards_number 3
_exptl_absorpt_coefficient_mu 0.269
_exptl_absorpt_correction_type none
_exptl_crystal_colour colourless
_exptl_crystal_density_diffrn 1.347
_exptl_crystal_density_method 'not measured'
_exptl_crystal_description block
_exptl_crystal_F_000 392
_exptl_crystal_size_max 0.7
_exptl_crystal_size_mid 0.7
_exptl_crystal_size_min 0.7
_refine_diff_density_max 0.207
_refine_diff_density_min -0.342
_refine_ls_extinction_method none
_refine_ls_goodness_of_fit_ref 1.087
_refine_ls_hydrogen_treatment mixed
_refine_ls_matrix_type full
_refine_ls_number_parameters 79
_refine_ls_number_reflns 1154
_refine_ls_number_restraints 0
_refine_ls_restrained_S_all 1.087
_refine_ls_R_factor_all 0.0349
_refine_ls_R_factor_gt 0.0299
_refine_ls_shift/su_max 0.001
_refine_ls_shift/su_mean 0.000
_refine_ls_structure_factor_coef Fsqd
_refine_ls_weighting_details 'calc w = 1/[\s^2^(Fo^2^)+(0.0397P)^2^+0.2323P] where P = (Fo^2^+2Fc^2^)/3'
_refine_ls_weighting_scheme calc
_refine_ls_wR_factor_gt 0.0828
_refine_ls_wR_factor_ref 0.0873
_reflns_number_gt 1014
_reflns_number_total 1154
_reflns_threshold_expression I>2\s(I)
_cod_data_source_file cv6135.cif
_cod_data_source_block I
_cod_database_code 2201448
_cod_database_fobs_code 2201448

loop_
_symmetry_equiv_pos_as_xyz
'x, y, z'
'-x+1/2, -y, z+1/2'
'-x, y+1/2, -z'
'x+1/2, -y+1/2, -z+1/2'
'-x, -y, -z'
'x-1/2, y, -z-1/2'
'x, -y-1/2, z'
'-x-1/2, y-1/2, z-1/2'

loop_
_atom_site_label
_atom_site_fract_x
_atom_site_fract_y
_atom_site_fract_z
_atom_site_U_iso_or_equiv
_atom_site_adp_type
_atom_site_calc_flag
_atom_site_refinement_flags
_atom_site_occupancy
_atom_site_disorder_assembly
_atom_site_disorder_group
_atom_site_type_symbol
P 0.42319(4) 0.2500 0.74409(4) 0.04714(18) Uani d S 1 . . P
F 0.34854(7) 0.08650(12) 0.78264(9) 0.0646(3) Uani d . 1 . . F
C1 0.41273(11) 0.2500 0.55854(15) 0.0318(3) Uani d S 1 . . C
C2 0.32066(12) 0.2500 0.48570(18) 0.0363(4) Uani d S 1 . . C
C3 0.32331(12) 0.2500 0.34280(19) 0.0392(4) Uani d S 1 . . C
H3 0.2582(17) 0.2500 0.296(2) 0.060(6) Uiso d S 1 . . H
C4 0.41334(13) 0.2500 0.27039(17) 0.0376(4) Uani d S 1 . . C
C5 0.50289(12) 0.2500 0.34348(16) 0.0341(3) Uani d S 1 . . C
H5 0.5663(15) 0.2500 0.298(2) 0.047(5) Uiso d S 1 . . H
C6 0.50481(12) 0.2500 0.48651(16) 0.0308(3) Uani d S 1 . . C
C7 0.21840(14) 0.2500 0.5549(2) 0.0562(5) Uani d S 1 . . C
H7A 0.2206 0.3300 0.6363 0.067 Uiso calc PR 0.50 . . H
H7C 0.2009 0.1228 0.5823 0.067 Uiso calc PR 0.50 . . H
H7B 0.1675 0.2972 0.4907 0.067 Uiso calc PR 0.50 . . H
C8 0.41505(17) 0.2500 0.1151(2) 0.0564(5) Uani d S 1 . . C
H8A 0.3511 0.2996 0.0802 0.068 Uiso calc PR 0.50 . . H
H8B 0.4243 0.1225 0.0817 0.068 Uiso calc PR 0.50 . . H
H8C 0.4708 0.3280 0.0826 0.068 Uiso calc PR 0.50 . . H
C9 0.60655(13) 0.2500 0.55665(19) 0.0421(4) Uani d S 1 . . C
H9A 0.6224 0.3761 0.5884 0.051 Uiso calc PR 0.50 . . H
H9B 0.6583 0.2088 0.4916 0.051 Uiso calc PR 0.50 . . H
H9C 0.6049 0.1651 0.6354 0.051 Uiso calc PR 0.50 . . H

loop_
_atom_site_aniso_label
_atom_site_aniso_U_11
_atom_site_aniso_U_22
_atom_site_aniso_U_33
_atom_site_aniso_U_12
_atom_site_aniso_U_13
_atom_site_aniso_U_23
P 0.0602(3) 0.0532(3) 0.0281(2) 0.000 0.00585(19) 0.000
F 0.0953(7) 0.0497(5) 0.0486(5) -0.0044(5) 0.0269(4) 0.0092(4)
C1 0.0372(8) 0.0288(7) 0.0295(7) 0.000 0.0029(6) 0.000
C2 0.0319(8) 0.0335(8) 0.0434(9) 0.000 0.0048(6) 0.000
C3 0.0354(8) 0.0392(9) 0.0430(9) 0.000 -0.0082(7) 0.000
C4 0.0467(9) 0.0350(8) 0.0309(8) 0.000 -0.0025(6) 0.000
C5 0.0352(8) 0.0340(8) 0.0331(8) 0.000 0.0060(6) 0.000
C6 0.0318(7) 0.0274(7) 0.0331(7) 0.000 -0.0002(5) 0.000
C7 0.0348(9) 0.0662(13) 0.0678(13) 0.000 0.0117(9) 0.000
C8 0.0713(13) 0.0667(13) 0.0311(9) 0.000 -0.0056(8) 0.000
C9 0.0360(8) 0.0442(9) 0.0461(9) 0.000 -0.0057(7) 0.000

loop_
_atom_type_symbol
_atom_type_description
_atom_type_scat_dispersion_real
_atom_type_scat_dispersion_imag
_atom_type_scat_source
C C 0.0033 0.0016 'International Tables Vol C Tables 4.2.6.8 and 6.1.1.4'
H H 0.0000 0.0000 'International Tables Vol C Tables 4.2.6.8 and 6.1.1.4'
F F 0.0171 0.0103 'International Tables Vol C Tables 4.2.6.8 and 6.1.1.4'
P P 0.1023 0.0942 'International Tables Vol C Tables 4.2.6.8 and 6.1.1.4'

loop_
_geom_angle_atom_site_label_1
_geom_angle_atom_site_label_2
_geom_angle_atom_site_label_3
_geom_angle_site_symmetry_1
_geom_angle_site_symmetry_3
_geom_angle
_geom_angle_publ_flag
F P F . 7_565 95.95(8) y
F P C1 . . 100.88(5) y
F P C1 7_565 . 100.88(5) ?
C6 C1 C2 . . 119.98(14) ?
C6 C1 P . . 115.48(12) ?
C2 C1 P . . 124.54(12) ?
C3 C2 C1 . . 118.70(14) ?
C3 C2 C7 . . 117.86(16) ?
C1 C2 C7 . . 123.44(16) ?
C4 C3 C2 . . 122.01(15) ?
C4 C3 H3 . . 121.6(14) ?
C2 C3 H3 . . 116.4(14) ?
C5 C4 C3 . . 118.51(15) ?
C5 C4 C8 . . 120.06(16) ?
C3 C4 C8 . . 121.43(16) ?
C4 C5 C6 . . 121.97(15) ?
C4 C5 H5 . . 121.3(13) ?
C6 C5 H5 . . 116.7(13) ?
C5 C6 C1 . . 118.82(14) ?
C5 C6 C9 . . 117.89(14) ?
C1 C6 C9 . . 123.29(14) ?
C2 C7 H7A . . 109.5 ?
C2 C7 H7C . . 109.5 ?
H7A C7 H7C . . 109.5 ?
C2 C7 H7B . . 109.5 ?
H7A C7 H7B . . 109.5 ?
H7C C7 H7B . . 109.5 ?
C4 C8 H8A . . 109.5 ?
C4 C8 H8B . . 109.5 ?
H8A C8 H8B . . 109.5 ?
C4 C8 H8C . . 109.5 ?
H8A C8 H8C . . 109.5 ?
H8B C8 H8C . . 109.5 ?
C6 C9 H9A . . 109.5 ?
C6 C9 H9B . . 109.5 ?
H9A C9 H9B . . 109.5 ?
C6 C9 H9C . . 109.5 ?
H9A C9 H9C . . 109.5 ?
H9B C9 H9C . . 109.5 ?

loop_
_geom_bond_atom_site_label_1
_geom_bond_atom_site_label_2
_geom_bond_site_symmetry_2
_geom_bond_distance
_geom_bond_publ_flag
P F . 1.5814(10) y
P F 7_565 1.5814(10) ?
P C1 . 1.8116(17) y
C1 C6 . 1.408(2) ?
C1 C2 . 1.412(2) ?
C2 C3 . 1.392(3) ?
C2 C7 . 1.514(2) ?
C3 C4 . 1.386(2) ?
C3 H3 . 0.98(2) ?
C4 C5 . 1.384(2) ?
C4 C8 . 1.512(2) ?
C5 C6 . 1.393(2) ?
C5 H5 . 0.95(2) ?
C6 C9 . 1.512(2) ?
C7 H7A . 0.9800 ?
C7 H7C . 0.9800 ?
C7 H7B . 0.9800 ?
C8 H8A . 0.9800 ?
C8 H8B . 0.9800 ?
C8 H8C . 0.9800 ?
C9 H9A . 0.9800 ?
C9 H9B . 0.9800 ?
C9 H9C . 0.9800 ?

loop_
_geom_torsion_atom_site_label_1
_geom_torsion_atom_site_label_2
_geom_torsion_atom_site_label_3
_geom_torsion_atom_site_label_4
_geom_torsion_site_symmetry_1
_geom_torsion
_geom_torsion_publ_flag
F P C1 C6 . -130.85(4) ?
F P C1 C6 7_565 130.85(4) ?
F P C1 C2 . 49.15(4) y
F P C1 C2 7_565 -49.15(4) ?
C6 C1 C2 C3 . 0.0 ?
P C1 C2 C3 . 180.0 ?
C6 C1 C2 C7 . 180.0 ?
P C1 C2 C7 . 0.0 ?
C1 C2 C3 C4 . 0.0 ?
C7 C2 C3 C4 . 180.0 ?
C2 C3 C4 C5 . 0.0 ?
C2 C3 C4 C8 . 180.0 ?
C3 C4 C5 C6 . 0.0 ?
C8 C4 C5 C6 . 180.0 ?
C4 C5 C6 C1 . 0.0 ?
C4 C5 C6 C9 . 180.0 ?
C2 C1 C6 C5 . 0.0 ?
P C1 C6 C5 . 180.0 ?
C2 C1 C6 C9 . 180.0 ?
P C1 C6 C9 . 0.0 ?
